data_2228193
loop_
_publ_author_name
'Xu, Na'
'Niu, Yun-Yin'
'Ng, Seik Weng'

_publ_section_title
;
 6,7-Dihydro-5<i>H</i>-1,4-diazepino[1,2,3,4-<i>lmn</i>][1,10]phenanthroline-4,8-diium
 tris(thiocyanato-\k<i>N</i>)cuprate(I)
;
_journal_coeditor_code ZS2065
_journal_issue 10
_journal_name_full 'Acta Crystallographica Section E'
_journal_page_first m1280
_journal_paper_doi 10.1107/S1600536810036779
_journal_volume 66
_journal_year 2010
_chemical_formula_iupac '(C15 H14 N2) [Cu (N C S)3]'
_chemical_formula_moiety 'C15 H14 N2 2+, C3 Cu N3 S3 2-'
_chemical_formula_sum 'C18 H14 Cu N5 S3'
_chemical_formula_weight 460.06
_chemical_name_systematic
;
6,7-Dihydro-5<i>H</i>-1,4-diazepino[1,2,3,4-<i>lmn</i>][1,10]phenanthroline-
4,8-diium tris(thiocyanato-\k<i>N</i>)cuprate(I)
;
_space_group_IT_number 14
_symmetry_cell_setting monoclinic
_symmetry_space_group_name_Hall '-P 2yn'
_symmetry_space_group_name_H-M 'P 1 21/n 1'
_atom_sites_solution_hydrogens geom
_atom_sites_solution_primary direct
_atom_sites_solution_secondary difmap
_audit_creation_method SHELXL97
_cell_angle_alpha 90.00
_cell_angle_beta 107.803(2)
_cell_angle_gamma 90.00
_cell_formula_units_Z 4
_cell_length_a 17.2687(4)
_cell_length_b 6.5825(2)
_cell_length_c 17.2702(4)
_cell_measurement_reflns_used 2549
_cell_measurement_temperature 100(2)
_cell_measurement_theta_max 27.3
_cell_measurement_theta_min 2.5
_cell_volume 1869.12(9)
_computing_cell_refinement 'SAINT (Bruker, 2009)'
_computing_data_collection 'APEX2 (Bruker, 2009)'
_computing_data_reduction 'SAINT (Bruker, 2009)'
_computing_molecular_graphics 'X-SEED (Barbour, 2001)'
_computing_publication_material 'publCIF (Westrip, 2010)'
_computing_structure_refinement 'SHELXL97 (Sheldrick, 2008)'
_computing_structure_solution 'SHELXS97 (Sheldrick, 2008)'
_diffrn_ambient_temperature 100(2)
_diffrn_measured_fraction_theta_full 1.000
_diffrn_measured_fraction_theta_max 1.000
_diffrn_measurement_device_type 'Bruker SMART APEX CCD-detector'
_diffrn_measurement_method '\w scans'
_diffrn_radiation_monochromator graphite
_diffrn_radiation_source 'fine-focus sealed tube'
_diffrn_radiation_type MoK\a
_diffrn_radiation_wavelength 0.71073
_diffrn_reflns_av_R_equivalents 0.0479
_diffrn_reflns_av_sigmaI/netI 0.0482
_diffrn_reflns_limit_h_max 21
_diffrn_reflns_limit_h_min -22
_diffrn_reflns_limit_k_max 8
_diffrn_reflns_limit_k_min -8
_diffrn_reflns_limit_l_max 21
_diffrn_reflns_limit_l_min -22
_diffrn_reflns_number 15488
_diffrn_reflns_theta_full 27.50
_diffrn_reflns_theta_max 27.50
_diffrn_reflns_theta_min 1.24
_diffrn_standards_number 0
_exptl_absorpt_coefficient_mu 1.517
_exptl_absorpt_correction_T_max 0.9703
_exptl_absorpt_correction_T_min 0.7029
_exptl_absorpt_correction_type multi-scan
_exptl_absorpt_process_details '(SADABS; Sheldrick, 1996)'
_exptl_crystal_colour Brown
_exptl_crystal_density_diffrn 1.635
_exptl_crystal_density_method 'not measured'
_exptl_crystal_description Prism
_exptl_crystal_F_000 936
_exptl_crystal_size_max 0.25
_exptl_crystal_size_mid 0.02
_exptl_crystal_size_min 0.02
_refine_diff_density_max 0.377
_refine_diff_density_min -0.365
_refine_ls_extinction_method none
_refine_ls_goodness_of_fit_ref 0.994
_refine_ls_hydrogen_treatment constr
_refine_ls_matrix_type full
_refine_ls_number_parameters 245
_refine_ls_number_reflns 4303
_refine_ls_number_restraints 0
_refine_ls_restrained_S_all 0.994
_refine_ls_R_factor_all 0.0465
_refine_ls_R_factor_gt 0.0342
_refine_ls_shift/su_max 0.001
_refine_ls_shift/su_mean 0.001
_refine_ls_structure_factor_coef Fsqd
_refine_ls_weighting_details 'calc w=1/[\s^2^(Fo^2^)+(0.0347P)^2^] where P=(Fo^2^+2Fc^2^)/3'
_refine_ls_weighting_scheme calc
_refine_ls_wR_factor_gt 0.0690
_refine_ls_wR_factor_ref 0.0745
_reflns_number_gt 3657
_reflns_number_total 4303
_reflns_threshold_expression I>2\s(I)
_cod_data_source_file zs2065.cif
_cod_data_source_block I
_cod_original_cell_volume 1869.12(8)
_cod_original_sg_symbol_H-M 'P 21/n'
_cod_database_code 2228193
_cod_database_fobs_code 2228193

loop_
_symmetry_equiv_pos_as_xyz
'x, y, z'
'-x+1/2, y+1/2, -z+1/2'
'-x, -y, -z'
'x-1/2, -y-1/2, z-1/2'

loop_
_atom_site_type_symbol
_atom_site_label
_atom_site_fract_x
_atom_site_fract_y
_atom_site_fract_z
_atom_site_U_iso_or_equiv
_atom_site_adp_type
_atom_site_calc_flag
_atom_site_refinement_flags
_atom_site_occupancy
_atom_site_disorder_assembly
_atom_site_disorder_group
Cu Cu1 0.58165(3) 0.28784(6) 0.33388(3) 0.01689(10) Uani d . 1 . .
S S1 0.30831(6) 0.32947(13) 0.33202(7) 0.0244(2) Uani d . 1 . .
S S2 0.81220(7) 0.20364(14) 0.55830(7) 0.0380(2) Uani d . 1 . .
S S3 0.57925(7) 0.23791(13) 0.06016(7) 0.0262(2) Uani d . 1 . .
N N1 0.06515(15) 0.3406(4) 0.21244(15) 0.0115(5) Uani d . 1 . .
N N2 -0.03925(18) 0.2372(4) 0.31533(17) 0.0138(6) Uani d . 1 . .
N N3 0.47097(19) 0.3174(4) 0.33561(18) 0.0180(6) Uani d . 1 . .
N N4 0.67485(17) 0.2767(4) 0.42593(16) 0.0194(5) Uani d . 1 . .
N N5 0.58441(19) 0.2614(4) 0.2234(2) 0.0184(7) Uani d . 1 . .
C C1 0.1136(2) 0.3304(4) 0.1650(2) 0.0181(7) Uani d . 1 . .
H H1 0.1702 0.3554 0.1879 0.022 Uiso calc R 1 . .
C C2 0.0825(3) 0.2840(5) 0.0826(2) 0.0215(9) Uani d . 1 . .
H H2 0.1181 0.2658 0.0508 0.026 Uiso calc R 1 . .
C C3 0.0010(3) 0.2649(5) 0.0479(2) 0.0222(9) Uani d . 1 . .
H H3 -0.0208 0.2456 -0.0091 0.027 Uiso calc R 1 . .
C C4 -0.0516(2) 0.2736(4) 0.0965(2) 0.0158(8) Uani d . 1 . .
C C5 -0.1377(3) 0.2680(4) 0.0618(3) 0.0219(8) Uani d . 1 . .
H H5 -0.1611 0.2509 0.0048 0.026 Uiso calc R 1 . .
C C6 -0.1863(3) 0.2870(5) 0.1097(3) 0.0224(8) Uani d . 1 . .
H H6 -0.2434 0.2995 0.0856 0.027 Uiso calc R 1 . .
C C7 -0.1528(2) 0.2885(4) 0.1957(2) 0.0181(8) Uani d . 1 . .
C C8 -0.2032(2) 0.2962(5) 0.2473(2) 0.0216(9) Uani d . 1 . .
H H8 -0.2604 0.3089 0.2240 0.026 Uiso calc R 1 . .
C C9 -0.1704(2) 0.2855(5) 0.3296(3) 0.0223(9) Uani d . 1 . .
H H9 -0.2035 0.3044 0.3640 0.027 Uiso calc R 1 . .
C C10 -0.0880(2) 0.2466(4) 0.3622(2) 0.0176(8) Uani d . 1 . .
H H10 -0.0656 0.2261 0.4192 0.021 Uiso calc R 1 . .
C C11 -0.0685(2) 0.2773(4) 0.2317(2) 0.0122(7) Uani d . 1 . .
C C12 -0.0164(2) 0.2952(4) 0.1818(2) 0.0136(7) Uani d . 1 . .
C C13 0.09703(17) 0.4419(4) 0.29339(17) 0.0145(6) Uani d . 1 . .
H H13A 0.0576 0.5464 0.2984 0.017 Uiso calc R 1 . .
H H13B 0.1487 0.5116 0.2965 0.017 Uiso calc R 1 . .
C C14 0.11182(19) 0.2948(5) 0.3639(2) 0.0163(6) Uani d . 1 . .
H H14A 0.1165 0.3712 0.4145 0.020 Uiso calc R 1 . .
H H14B 0.1637 0.2221 0.3711 0.020 Uiso calc R 1 . .
C C15 0.04293(18) 0.1418(5) 0.34912(18) 0.0143(7) Uani d . 1 . .
H H15A 0.0499 0.0369 0.3107 0.017 Uiso calc R 1 . .
H H15B 0.0460 0.0735 0.4011 0.017 Uiso calc R 1 . .
C C16 0.4032(2) 0.3236(4) 0.3330(2) 0.0137(7) Uani d . 1 . .
C C17 0.7321(2) 0.2479(5) 0.4813(2) 0.0168(6) Uani d . 1 . .
C C18 0.5820(2) 0.2508(4) 0.1556(2) 0.0164(8) Uani d . 1 . .

loop_
_atom_site_aniso_label
_atom_site_aniso_U_11
_atom_site_aniso_U_22
_atom_site_aniso_U_33
_atom_site_aniso_U_12
_atom_site_aniso_U_13
_atom_site_aniso_U_23
Cu1 0.0175(3) 0.01500(17) 0.0177(3) 0.00063(19) 0.00476(13) 0.00035(18)
S1 0.0145(5) 0.0330(5) 0.0246(5) 0.0017(4) 0.0041(4) -0.0004(4)
S2 0.0355(7) 0.0243(5) 0.0366(7) 0.0063(4) -0.0149(4) -0.0040(4)
S3 0.0273(6) 0.0356(5) 0.0150(5) 0.0062(4) 0.0055(4) 0.0010(4)
N1 0.0122(14) 0.0123(12) 0.0096(14) 0.0015(10) 0.0027(11) 0.0013(10)
N2 0.0158(15) 0.0101(12) 0.0168(15) -0.0002(10) 0.0068(12) -0.0003(10)
N3 0.0205(18) 0.0194(15) 0.0140(16) -0.0013(12) 0.0049(13) -0.0032(11)
N4 0.024(2) 0.0187(14) 0.017(2) 0.0009(11) 0.0080(9) -0.0017(11)
N5 0.0189(17) 0.0179(14) 0.0194(18) 0.0047(11) 0.0074(14) 0.0004(11)
C1 0.0185(19) 0.0161(17) 0.023(2) 0.0050(13) 0.0118(15) 0.0040(13)
C2 0.032(2) 0.0166(18) 0.021(2) 0.0041(15) 0.0149(18) 0.0035(13)
C3 0.040(3) 0.0152(15) 0.012(2) 0.0002(14) 0.0082(18) 0.0010(12)
C4 0.021(2) 0.0113(14) 0.0119(19) 0.0009(12) 0.0012(15) 0.0008(11)
C5 0.028(3) 0.0134(14) 0.014(2) -0.0009(13) -0.0087(16) 0.0001(13)
C6 0.018(2) 0.0174(14) 0.023(3) -0.0020(14) -0.0053(16) 0.0002(14)
C7 0.015(2) 0.0088(13) 0.029(2) -0.0001(12) 0.0046(16) -0.0001(13)
C8 0.013(2) 0.0176(15) 0.034(2) -0.0019(13) 0.0062(17) -0.0001(14)
C9 0.021(2) 0.0186(18) 0.034(3) -0.0001(14) 0.0197(19) -0.0021(15)
C10 0.023(2) 0.0155(16) 0.0165(19) -0.0054(13) 0.0086(16) -0.0009(12)
C11 0.0148(19) 0.0092(15) 0.0106(18) 0.0025(12) 0.0009(14) -0.0002(12)
C12 0.0182(19) 0.0094(15) 0.0121(18) 0.0014(12) 0.0030(14) 0.0031(11)
C13 0.0133(16) 0.0156(15) 0.0133(16) -0.0012(11) 0.0022(12) -0.0015(11)
C14 0.0136(19) 0.0207(16) 0.0139(19) -0.0030(12) 0.0032(10) 0.0031(12)
C15 0.0132(15) 0.0165(15) 0.0130(16) 0.0020(12) 0.0038(13) 0.0043(12)
C16 0.017(2) 0.0129(16) 0.0096(17) 0.0021(12) 0.0022(13) -0.0002(11)
C17 0.019(2) 0.0116(17) 0.022(2) 0.0000(12) 0.0097(11) -0.0038(13)
C18 0.0095(18) 0.0114(15) 0.027(2) 0.0013(11) 0.0027(15) 0.0000(12)

loop_
_atom_type_symbol
_atom_type_description
_atom_type_scat_dispersion_real
_atom_type_scat_dispersion_imag
_atom_type_scat_source
C C 0.0033 0.0016 'International Tables Vol C Tables 4.2.6.8 and 6.1.1.4'
H H 0.0000 0.0000 'International Tables Vol C Tables 4.2.6.8 and 6.1.1.4'
N N 0.0061 0.0033 'International Tables Vol C Tables 4.2.6.8 and 6.1.1.4'
S S 0.1246 0.1234 'International Tables Vol C Tables 4.2.6.8 and 6.1.1.4'
Cu Cu 0.3201 1.2651 'International Tables Vol C Tables 4.2.6.8 and 6.1.1.4'

loop_
_geom_angle_atom_site_label_1
_geom_angle_atom_site_label_2
_geom_angle_atom_site_label_3
_geom_angle_site_symmetry_1
_geom_angle_site_symmetry_3
_geom_angle
_geom_angle_publ_flag
N4 Cu1 N3 . . 125.77(14) ?
N4 Cu1 N5 . . 123.83(15) ?
N3 Cu1 N5 . . 110.37(9) ?
C1 N1 C12 . . 120.7(3) ?
C1 N1 C13 . . 118.3(3) ?
C12 N1 C13 . . 119.9(2) ?
C10 N2 C11 . . 121.4(3) ?
C10 N2 C15 . . 118.7(3) ?
C11 N2 C15 . . 118.7(3) ?
C16 N3 Cu1 . . 175.2(3) ?
C17 N4 Cu1 . . 172.8(2) ?
C18 N5 Cu1 . . 176.2(3) ?
N1 C1 C2 . . 121.2(3) ?
N1 C1 H1 . . 119.4 ?
C2 C1 H1 . . 119.4 ?
C3 C2 C1 . . 119.7(3) ?
C3 C2 H2 . . 120.1 ?
C1 C2 H2 . . 120.1 ?
C2 C3 C4 . . 120.2(3) ?
C2 C3 H3 . . 119.9 ?
C4 C3 H3 . . 119.9 ?
C3 C4 C12 . . 118.1(3) ?
C3 C4 C5 . . 121.8(3) ?
C12 C4 C5 . . 120.1(3) ?
C6 C5 C4 . . 120.2(5) ?
C6 C5 H5 . . 119.9 ?
C4 C5 H5 . . 119.9 ?
C5 C6 C7 . . 120.7(5) ?
C5 C6 H6 . . 119.7 ?
C7 C6 H6 . . 119.7 ?
C11 C7 C6 . . 120.0(3) ?
C11 C7 C8 . . 118.4(3) ?
C6 C7 C8 . . 121.6(3) ?
C9 C8 C7 . . 120.8(3) ?
C9 C8 H8 . . 119.6 ?
C7 C8 H8 . . 119.6 ?
C8 C9 C10 . . 118.9(3) ?
C8 C9 H9 . . 120.6 ?
C10 C9 H9 . . 120.6 ?
N2 C10 C9 . . 121.4(4) ?
N2 C10 H10 . . 119.3 ?
C9 C10 H10 . . 119.3 ?
C7 C11 N2 . . 117.8(3) ?
C7 C11 C12 . . 119.2(4) ?
N2 C11 C12 . . 122.9(4) ?
N1 C12 C4 . . 119.0(3) ?
N1 C12 C11 . . 122.9(3) ?
C4 C12 C11 . . 118.0(4) ?
N1 C13 C14 . . 113.0(2) ?
N1 C13 H13A . . 109.0 ?
C14 C13 H13A . . 109.0 ?
N1 C13 H13B . . 109.0 ?
C14 C13 H13B . . 109.0 ?
H13A C13 H13B . . 107.8 ?
C13 C14 C15 . . 110.9(2) ?
C13 C14 H14A . . 109.4 ?
C15 C14 H14A . . 109.4 ?
C13 C14 H14B . . 109.4 ?
C15 C14 H14B . . 109.4 ?
H14A C14 H14B . . 108.0 ?
N2 C15 C14 . . 112.8(2) ?
N2 C15 H15A . . 109.0 ?
C14 C15 H15A . . 109.0 ?
N2 C15 H15B . . 109.0 ?
C14 C15 H15B . . 109.0 ?
H15A C15 H15B . . 107.8 ?
N3 C16 S1 . . 178.3(3) ?
N4 C17 S2 . . 179.0(3) ?
N5 C18 S3 . . 179.4(3) ?

loop_
_geom_bond_atom_site_label_1
_geom_bond_atom_site_label_2
_geom_bond_site_symmetry_2
_geom_bond_distance
_geom_bond_publ_flag
Cu1 N4 . 1.886(2) ?
Cu1 N3 . 1.930(3) ?
Cu1 N5 . 1.930(3) ?
S1 C16 . 1.634(4) ?
S2 C17 . 1.626(3) ?
S3 C18 . 1.637(4) ?
N1 C1 . 1.340(4) ?
N1 C12 . 1.378(4) ?
N1 C13 . 1.494(4) ?
N2 C10 . 1.336(4) ?
N2 C11 . 1.401(4) ?
N2 C15 . 1.497(4) ?
N3 C16 . 1.158(4) ?
N4 C17 . 1.161(3) ?
N5 C18 . 1.161(5) ?
C1 C2 . 1.393(5) ?
C1 H1 . 0.9500 ?
C2 C3 . 1.356(6) ?
C2 H2 . 0.9500 ?
C3 C4 . 1.413(5) ?
C3 H3 . 0.9500 ?
C4 C12 . 1.418(5) ?
C4 C5 . 1.423(5) ?
C5 C6 . 1.353(4) ?
C5 H5 . 0.9500 ?
C6 C7 . 1.419(6) ?
C6 H6 . 0.9500 ?
C7 C11 . 1.400(5) ?
C7 C8 . 1.424(5) ?
C8 C9 . 1.361(6) ?
C8 H8 . 0.9500 ?
C9 C10 . 1.385(6) ?
C9 H9 . 0.9500 ?
C10 H10 . 0.9500 ?
C11 C12 . 1.429(4) ?
C13 C14 . 1.515(4) ?
C13 H13A . 0.9900 ?
C13 H13B . 0.9900 ?
C14 C15 . 1.519(4) ?
C14 H14A . 0.9900 ?
C14 H14B . 0.9900 ?
C15 H15A . 0.9900 ?
C15 H15B . 0.9900 ?

loop_
_geom_torsion_atom_site_label_1
_geom_torsion_atom_site_label_2
_geom_torsion_atom_site_label_3
_geom_torsion_atom_site_label_4
_geom_torsion_site_symmetry_1
_geom_torsion_site_symmetry_2
_geom_torsion_site_symmetry_3
_geom_torsion_site_symmetry_4
_geom_torsion
_geom_torsion_publ_flag
C12 N1 C1 C2 . . . . 3.3(5) ?
C13 N1 C1 C2 . . . . -164.4(3) ?
N1 C1 C2 C3 . . . . 5.5(5) ?
C1 C2 C3 C4 . . . . -5.8(5) ?
C2 C3 C4 C12 . . . . -2.2(4) ?
C2 C3 C4 C5 . . . . 175.7(3) ?
C3 C4 C5 C6 . . . . -176.6(3) ?
C12 C4 C5 C6 . . . . 1.2(4) ?
C4 C5 C6 C7 . . . . -7.5(4) ?
C5 C6 C7 C11 . . . . 2.2(4) ?
C5 C6 C7 C8 . . . . -176.2(3) ?
C11 C7 C8 C9 . . . . -2.4(5) ?
C6 C7 C8 C9 . . . . 176.1(3) ?
C7 C8 C9 C10 . . . . -6.4(5) ?
C11 N2 C10 C9 . . . . 3.6(4) ?
C15 N2 C10 C9 . . . . -163.9(3) ?
C8 C9 C10 N2 . . . . 5.9(5) ?
C6 C7 C11 N2 . . . . -167.1(3) ?
C8 C7 C11 N2 . . . . 11.4(4) ?
C6 C7 C11 C12 . . . . 9.3(4) ?
C8 C7 C11 C12 . . . . -172.2(3) ?
C10 N2 C11 C7 . . . . -12.3(4) ?
C15 N2 C11 C7 . . . . 155.2(3) ?
C10 N2 C11 C12 . . . . 171.5(3) ?
C15 N2 C11 C12 . . . . -21.0(4) ?
C1 N1 C12 C4 . . . . -11.3(4) ?
C13 N1 C12 C4 . . . . 156.1(3) ?
C1 N1 C12 C11 . . . . 171.5(3) ?
C13 N1 C12 C11 . . . . -21.1(4) ?
C3 C4 C12 N1 . . . . 10.7(4) ?
C5 C4 C12 N1 . . . . -167.2(3) ?
C3 C4 C12 C11 . . . . -172.0(3) ?
C5 C4 C12 C11 . . . . 10.1(4) ?
C7 C11 C12 N1 . . . . 162.0(3) ?
N2 C11 C12 N1 . . . . -21.8(4) ?
C7 C11 C12 C4 . . . . -15.2(4) ?
N2 C11 C12 C4 . . . . 161.0(3) ?
C1 N1 C13 C14 . . . . -111.1(3) ?
C12 N1 C13 C14 . . . . 81.2(3) ?
N1 C13 C14 C15 . . . . -42.1(4) ?
C10 N2 C15 C14 . . . . -110.8(3) ?
C11 N2 C15 C14 . . . . 81.4(3) ?
C13 C14 C15 N2 . . . . -43.3(4) ?
